data_4319758
loop_
_publ_author_name
'Y. Kusaka'
'Y. Ozawa'
'A. Yagasaki'

_publ_section_title
;
 A New Polyantimonate with an Sb4O16 Core
;
_journal_name_full 'Inorganic Chemistry'
_journal_page_first 2634
_journal_page_last 2635
_journal_paper_doi 10.1021/ic001308u
_journal_volume 40
_journal_year 2001
_chemical_formula_iupac '[(C4 H9)4 N]2 [Sb4 O6 (O H)4 (O Si (C H3)2 (C4 H9) )6].2C H2 Cl2'
_chemical_formula_moiety '(C16 H32 N +)2,C36 H94 O16 Sb4 Si6 2-,2(C H2 Cl2)'
_chemical_formula_sum 'C70 H170 Cl4 N2 O16 Sb4 Si6'
_chemical_formula_weight 2093.45
_space_group_IT_number 14
_symmetry_cell_setting monoclinic
_symmetry_space_group_name_Hall '-P 2ybc'
_symmetry_space_group_name_H-M 'P 1 21/c 1'
_cell_angle_alpha 90.000(9)
_cell_angle_beta 93.670(9)
_cell_angle_gamma 90.000(9)
_cell_formula_units_Z 4
_cell_length_a 20.962(2)
_cell_length_b 21.070(2)
_cell_length_c 23.672(2)
_cell_measurement_temperature 170
_cell_volume 10433.8(17)
_computing_cell_refinement SCALEPACK
_computing_data_collection DENZO
_computing_data_reduction SCALEPACK
_computing_molecular_graphics ORTEP-III
_computing_publication_material 'xtal BONDLA CIFIO'
_computing_structure_refinement 'xtal CRYLSQ'
_computing_structure_solution SHELXS-97
_diffrn_ambient_temperature 170
_diffrn_detector_area_resol_mean 10
_diffrn_measurement_device_type 'MAC Science DIP-LABO'
_diffrn_measurement_method 'phi axis oscillation'
_diffrn_radiation_detector 'imaging plate'
_diffrn_radiation_monochromator 'Si 311'
_diffrn_radiation_source synchorotron
_diffrn_radiation_type Synchrotron
_diffrn_radiation_wavelength .331
_diffrn_reflns_av_sigmaI/netI .17
_diffrn_reflns_limit_h_max 30
_diffrn_reflns_limit_h_min 0
_diffrn_reflns_limit_k_max 30
_diffrn_reflns_limit_k_min 0
_diffrn_reflns_limit_l_max 34
_diffrn_reflns_limit_l_min -34
_diffrn_reflns_number 20535
_diffrn_reflns_theta_max 13.9
_diffrn_reflns_theta_min .9
_exptl_absorpt_coefficient_mu .759
_exptl_crystal_colour colorless
_exptl_crystal_density_diffrn 1.333
_exptl_crystal_description prism
_exptl_crystal_F_000 4288
_exptl_crystal_size_max 0.2
_exptl_crystal_size_mid 0.2
_exptl_crystal_size_min 0.1
_refine_diff_density_max 3.549
_refine_diff_density_min -1.394
_refine_ls_goodness_of_fit_all 1.301
_refine_ls_goodness_of_fit_ref 1.376
_refine_ls_hydrogen_treatment none
_refine_ls_matrix_type full
_refine_ls_number_constraints 0
_refine_ls_number_parameters 549
_refine_ls_number_reflns 6272
_refine_ls_number_restraints 0
_refine_ls_R_factor_all .286
_refine_ls_R_factor_gt .095
_refine_ls_shift/su_max .523
_refine_ls_shift/su_mean .036
_refine_ls_structure_factor_coef Fsqd
_refine_ls_weighting_details w^-1=\s(F^2)^2+0.01(F^2)^2
_refine_ls_weighting_scheme calc
_refine_ls_wR_factor_all .405
_refine_ls_wR_factor_ref .242
_reflns_d_resolution_high .689
_reflns_d_resolution_low 10.513
_reflns_Friedel_coverage 0
_reflns_limit_h_max 30
_reflns_limit_h_min -30
_reflns_limit_k_max 30
_reflns_limit_k_min 0
_reflns_limit_l_max 34
_reflns_limit_l_min 0
_reflns_number_gt 6272
_reflns_number_total 20535
_reflns_threshold_expression 'Fsqd >  3.00 sig(Fsqd)'
_cod_data_source_file ic001308u_1.cif
_cod_data_source_block sisb81
_cod_original_cell_volume 10433.8(18)
_cod_original_sg_symbol_Hall -p_2ybc
_cod_database_code 4319758

loop_
_symmetry_equiv_pos_as_xyz
+x,+y,+z
-x,1/2+y,1/2-z
-x,-y,-z
+x,1/2-y,1/2+z

loop_
_atom_site_label
_atom_site_fract_x
_atom_site_fract_y
_atom_site_fract_z
_atom_site_U_iso_or_equiv
_atom_site_adp_type
_atom_site_calc_flag
_atom_site_calc_attached_atom
_atom_site_occupancy
_atom_site_disorder_assembly
_atom_site_disorder_group
Sb1 .17216(9) .50664(7) .75230(6) .0380(10) Uani ? ? 1.00000 ? ?
Sb2 .32706(9) .49382(6) .75594(6) .0341(10) Uani ? ? 1.00000 ? ?
Sb3 .24131(10) .37949(7) .79160(6) .0410(11) Uani ? ? 1.00000 ? ?
Sb4 .25845(9) .62014(7) .71632(6) .0352(10) Uani ? ? 1.00000 ? ?
Cl1 .2961(6) .4932(5) .9897(5) .127(4) Uiso ? ? 1.00000 ? ?
Cl2 .1959(6) .4039(5) 1.0027(5) .128(4) Uiso ? ? 1.00000 ? ?
Cl3 .1952(11) .5201(9) .5116(9) .238(8) Uiso ? ? 1.00000 ? ?
Cl4 .2986(11) .6098(9) .4936(10) .256(9) Uiso ? ? 1.00000 ? ?
Si1 .0810(4) .5516(3) .8540(3) .046(4) Uani ? ? 1.00000 ? ?
Si2 .4502(4) .5138(4) .8526(3) .047(5) Uani ? ? 1.00000 ? ?
Si3 .0570(4) .4856(3) .6482(3) .048(5) Uani ? ? 1.00000 ? ?
Si4 .4119(6) .4488(4) .6501(3) .080(7) Uani ? ? 1.00000 ? ?
Si5 .2316(6) .2557(4) .7023(4) .079(7) Uani ? ? 1.00000 ? ?
Si6 .2751(4) .7426(3) .8056(3) .040(4) Uani ? ? 1.00000 ? ?
O1 .2513(8) .4786(5) .8066(6) .037(9) Uani ? ? 1.00000 ? ?
O2 .2519(8) .5214(6) .7014(6) .037(10) Uani ? ? 1.00000 ? ?
O3 .1697(8) .4138(6) .7384(6) .039(9) Uani ? ? 1.00000 ? ?
O4 .1895(8) .5960(5) .7643(6) .041(10) Uani ? ? 1.00000 ? ?
O5 .3125(10) .4029(7) .7413(7) .063(14) Uani ? ? 1.00000 ? ?
O6 .3262(8) .5838(6) .7699(6) .037(10) Uani ? ? 1.00000 ? ?
O7 .1110(7) .5011(7) .8100(7) .045(10) Uani ? ? 1.00000 ? ?
O8 .1102(9) .5279(7) .6887(7) .060(12) Uani ? ? 1.00000 ? ?
O9 .3911(9) .4767(6) .8191(6) .051(11) Uani ? ? 1.00000 ? ?
O10 .3903(11) .4990(7) .6970(7) .073(14) Uani ? ? 1.00000 ? ?
O11 .2380(9) .2917(6) .7618(7) .065(12) Uani ? ? 1.00000 ? ?
O12 .2668(8) .7051(6) .7438(6) .040(10) Uani ? ? 1.00000 ? ?
O13 .1779(8) .3656(7) .8487(7) .047(11) Uani ? ? 1.00000 ? ?
O14 .3055(10) .3594(7) .8533(6) .058(13) Uani ? ? 1.00000 ? ?
O15 .1898(8) .6395(6) .6573(6) .042(10) Uani ? ? 1.00000 ? ?
O16 .3192(10) .6333(6) .6578(6) .053(12) Uani ? ? 1.00000 ? ?
N1 .2100(14) .8141(9) .5856(9) .071(17) Uani ? ? 1.00000 ? ?
N2 .2946(13) .3111(9) .4199(11) .071(18) Uani ? ? 1.00000 ? ?
C1 .1395(16) .5726(14) .9144(14) .081(9) Uiso ? ? 1.00000 ? ?
C2 .0508(14) .6268(11) .8196(11) .060(7) Uiso ? ? 1.00000 ? ?
C3 .0083(14) .5113(11) .8839(11) .056(6) Uiso ? ? 1.00000 ? ?
C4 .0249(15) .4456(13) .9068(12) .072(8) Uiso ? ? 1.00000 ? ?
C5 -.017(2) .548(2) .9305(19) .128(14) Uiso ? ? 1.00000 ? ?
C6 -.0472(17) .5000(14) .8370(14) .087(10) Uiso ? ? 1.00000 ? ?
C7 .4939(15) .5657(12) .8030(11) .062(7) Uiso ? ? 1.00000 ? ?
C8 .4182(13) .5691(10) .9085(10) .050(6) Uiso ? ? 1.00000 ? ?
C9 .5050(15) .4499(12) .8854(11) .057(7) Uiso ? ? 1.00000 ? ?
C10 .4617(13) .4099(11) .9273(11) .056(7) Uiso ? ? 1.00000 ? ?
C11 .5252(15) .4072(12) .8414(12) .065(8) Uiso ? ? 1.00000 ? ?
C12 .5670(19) .4794(14) .9157(15) .092(10) Uiso ? ? 1.00000 ? ?
C13 .0998(19) .4377(17) .5924(16) .103(12) Uiso ? ? 1.00000 ? ?
C14 .0139(17) .4302(14) .6909(14) .083(10) Uiso ? ? 1.00000 ? ?
C15 .0027(15) .5489(12) .6132(11) .057(7) Uiso ? ? 1.00000 ? ?
C16 .032(2) .591(2) .5764(19) .131(15) Uiso ? ? 1.00000 ? ?
C17 -.0526(15) .5170(12) .5756(12) .066(8) Uiso ? ? 1.00000 ? ?
C18 -.0293(16) .5918(12) .6580(12) .069(8) Uiso ? ? 1.00000 ? ?
C19 .4318(14) .3687(11) .6795(11) .057(7) Uiso ? ? 1.00000 ? ?
C20 .3403(16) .4387(14) .5961(13) .081(9) Uiso ? ? 1.00000 ? ?
C21 .471(2) .4857(16) .6144(16) .094(11) Uiso ? ? 1.00000 ? ?
C22 .5339(17) .4915(14) .6537(14) .082(9) Uiso ? ? 1.00000 ? ?
C23 .496(2) .4456(19) .5596(18) .121(13) Uiso ? ? 1.00000 ? ?
C24 .4507(18) .5552(15) .5903(14) .092(10) Uiso ? ? 1.00000 ? ?
C25 .2459(18) .3097(15) .6379(15) .088(10) Uiso ? ? 1.00000 ? ?
C26 .295(2) .1945(15) .7089(16) .101(12) Uiso ? ? 1.00000 ? ?
C27 .1533(19) .2204(15) .6896(14) .085(10) Uiso ? ? 1.00000 ? ?
C28 .098(2) .2761(17) .6870(17) .114(13) Uiso ? ? 1.00000 ? ?
C29 .148(2) .1714(19) .6426(19) .125(14) Uiso ? ? 1.00000 ? ?
C30 .136(2) .1818(16) .7485(17) .106(12) Uiso ? ? 1.00000 ? ?
C31 .2055(14) .8058(11) .8093(11) .062(7) Uiso ? ? 1.00000 ? ?
C32 .2653(14) .6876(11) .8665(11) .053(6) Uiso ? ? 1.00000 ? ?
C33 .3618(14) .7777(11) .8098(10) .051(6) Uiso ? ? 1.00000 ? ?
C34 .371(3) .818(2) .861(2) .157(18) Uiso ? ? 1.00000 ? ?
C35 .3725(17) .8204(14) .7610(14) .085(9) Uiso ? ? 1.00000 ? ?
C36 .410(2) .7238(15) .8127(15) .099(11) Uiso ? ? 1.00000 ? ?
C37 .2737(13) .7755(10) .5918(10) .048(6) Uiso ? ? 1.00000 ? ?
C38 .317(2) .7902(17) .5458(17) .111(13) Uiso ? ? 1.00000 ? ?
C39 .385(2) .7525(18) .5646(19) .115(13) Uiso ? ? 1.00000 ? ?
C40 .423(3) .755(2) .519(2) .137(16) Uiso ? ? 1.00000 ? ?
C41 .1729(14) .7894(11) .6347(11) .055(7) Uiso ? ? 1.00000 ? ?
C42 .106(2) .8180(16) .6411(16) .096(11) Uiso ? ? 1.00000 ? ?
C43 .073(3) .769(2) .673(3) .164(19) Uiso ? ? 1.00000 ? ?
C44 .005(4) .790(3) .701(3) .24(3) Uiso ? ? 1.00000 ? ?
C45 .2230(13) .8865(10) .5924(10) .050(6) Uiso ? ? 1.00000 ? ?
C46 .2590(14) .9057(12) .6497(12) .062(7) Uiso ? ? 1.00000 ? ?
C47 .2646(16) .9788(13) .6489(13) .073(8) Uiso ? ? 1.00000 ? ?
C48 .307(2) .9988(18) .705(2) .132(14) Uiso ? ? 1.00000 ? ?
C49 .1767(15) .8048(12) .5301(12) .063(7) Uiso ? ? 1.00000 ? ?
C50 .1583(16) .7382(14) .5154(13) .083(9) Uiso ? ? 1.00000 ? ?
C51 .1193(14) .7418(12) .4562(12) .066(7) Uiso ? ? 1.00000 ? ?
C52 .093(2) .673(2) .438(2) .130(15) Uiso ? ? 1.00000 ? ?
C53 .3323(19) .2968(14) .3732(15) .080(10) Uiso ? ? 1.00000 ? ?
C54 .400(2) .3226(16) .3810(17) .098(11) Uiso ? ? 1.00000 ? ?
C55 .436(3) .313(2) .328(2) .130(15) Uiso ? ? 1.00000 ? ?
C56 .446(3) .255(3) .329(3) .18(2) Uiso ? ? 1.00000 ? ?
C57 .224(2) .2693(15) .4151(14) .085(10) Uiso ? ? 1.00000 ? ?
C58 .1777(16) .2801(13) .4583(12) .070(8) Uiso ? ? 1.00000 ? ?
C59 .1140(16) .2445(12) .4366(13) .071(8) Uiso ? ? 1.00000 ? ?
C60 .068(2) .2443(16) .4852(17) .104(11) Uiso ? ? 1.00000 ? ?
C61 .272(3) .380(2) .438(2) .152(18) Uiso ? ? 1.00000 ? ?
C62 .248(3) .413(3) .368(3) .21(3) Uiso ? ? 1.00000 ? ?
C63 .229(5) .494(4) .381(4) .29(4) Uiso ? ? 1.00000 ? ?
C64 .192(5) .497(4) .315(4) .31(4) Uiso ? ? 1.00000 ? ?
C65 .327(2) .2994(16) .4762(17) .101(12) Uiso ? ? 1.00000 ? ?
C66 .345(2) .2259(18) .4849(17) .108(12) Uiso ? ? 1.00000 ? ?
C67 .397(4) .244(3) .539(3) .24(3) Uiso ? ? 1.00000 ? ?
C68 .414(3) .180(3) .562(3) .21(3) Uiso ? ? 1.00000 ? ?
C69 .2452(16) .4359(15) .9564(13) .082(9) Uiso ? ? 1.00000 ? ?
C70 .243(3) .591(2) .552(2) .152(18) Uiso ? ? 1.00000 ? ?

loop_
_atom_site_aniso_label
_atom_site_aniso_U_11
_atom_site_aniso_U_22
_atom_site_aniso_U_33
_atom_site_aniso_U_12
_atom_site_aniso_U_13
_atom_site_aniso_U_23
Sb1 .0481(14) .0249(9) .0397(9) -.0035(8) -.0070(9) .0007(5)
Sb2 .0475(14) .0250(9) .0292(7) .0074(8) -.0028(8) -.0012(5)
Sb3 .0668(18) .0210(9) .0339(8) -.0004(9) -.0072(10) .0006(5)
Sb4 .0455(15) .0234(9) .0362(8) .0013(8) -.0022(9) .0035(5)
Si1 .060(6) .044(4) .034(3) -.011(4) -.002(4) -.004(3)
Si2 .041(6) .062(5) .038(4) .015(4) .002(4) -.006(3)
Si3 .076(7) .031(4) .035(4) -.001(4) -.019(4) -.000(2)
Si4 .153(12) .047(5) .043(4) .041(6) .016(6) .004(3)
Si5 .115(11) .056(6) .066(6) -.004(6) .004(7) .000(4)
Si6 .062(6) .020(3) .039(3) -.008(3) .020(4) -.004(2)
O1 .058(14) .007(6) .044(8) -.011(7) -.025(9) -.005(5)
O2 .022(11) .054(11) .033(9) .020(8) -.003(9) .008(6)
O3 .051(13) .021(7) .041(8) -.011(7) -.016(9) .006(5)
O4 .048(13) .012(8) .062(10) .000(7) -.009(10) .011(6)
O5 .09(2) .041(12) .063(12) -.005(11) .024(13) -.022(8)
O6 .050(13) .037(9) .027(8) -.001(8) .016(9) -.013(5)
O7 .022(9) .032(9) .081(12) .015(7) .001(9) -.013(7)
O8 .077(16) .041(10) .057(11) -.038(9) -.029(11) .014(7)
O9 .090(17) .025(8) .035(8) .020(8) -.024(10) .002(5)
O10 .14(2) .042(11) .040(9) -.038(11) .008(12) -.015(7)
O11 .099(18) .002(7) .086(12) .006(8) -.048(12) .002(6)
O12 .052(13) .030(9) .039(9) -.007(7) .016(10) .001(6)
O13 .037(13) .043(10) .062(11) -.012(8) .014(10) .017(7)
O14 .09(2) .043(11) .034(9) .007(9) -.005(11) .001(6)
O15 .054(14) .028(9) .041(9) .000(7) -.012(10) .009(5)
O16 .085(19) .039(10) .038(9) .008(9) .027(11) .006(6)
N1 .09(2) .047(14) .064(15) -.003(14) -.046(17) .018(9)
N2 .07(2) .039(14) .10(2) -.013(13) -.007(18) -.019(10)

loop_
_atom_type_symbol
_atom_type_description
_atom_type_oxidation_number
_atom_type_number_in_cell
_atom_type_scat_dispersion_real
_atom_type_scat_dispersion_imag
_atom_type_scat_source
Sb ? 0 16 -.28302 2.472 'Int Tables Vol IV Tables 2.2B and 2.3.1'
Si ? 0 24 .025024 .013977 'Int Tables Vol IV Tables 2.2B and 2.3.1'
O ? 0 64 .002991 .000977 'Int Tables Vol IV Tables 2.2B and 2.3.1'
N ? 0 8 0 0 'Int Tables Vol IV Tables 2.2B and 2.3.1'
C ? 0 280 0 0 'Int Tables Vol IV Tables 2.2B and 2.3.1'
H ? 0 680 0 0 'Int Tables Vol IV Tables 2.2B and 2.3.1'
Cl ? 0 16 .054016 .031982 'Int Tables Vol IV Tables 2.2B and 2.3.1'

loop_
_diffrn_attenuator_code
_diffrn_attenuator_scale
? ?

loop_
_geom_angle_atom_site_label_1
_geom_angle_atom_site_label_2
_geom_angle_atom_site_label_3
_geom_angle_site_symmetry_1
_geom_angle_site_symmetry_2
_geom_angle_site_symmetry_3
_geom_angle
_geom_angle_publ_flag
Sb3 Sb1 Sb4 . . . 117.60(8) ?
Sb3 Sb1 O1 . . . 42.0(3) ?
Sb3 Sb1 O2 . . . 85.9(4) ?
Sb3 Sb1 O3 . . . 38.6(4) ?
Sb3 Sb1 O4 . . . 134.7(5) ?
Sb3 Sb1 O7 . . . 93.1(4) ?
Sb3 Sb1 O8 . . . 133.2(4) ?
Sb4 Sb1 O1 . . . 86.3(4) ?
Sb4 Sb1 O2 . . . 41.9(4) ?
Sb4 Sb1 O3 . . . 135.5(5) ?
Sb4 Sb1 O4 . . . 36.4(5) ?
Sb4 Sb1 O7 . . . 130.9(4) ?
Sb4 Sb1 O8 . . . 89.0(5) ?
O1 Sb1 O2 . . . 76.9(6) ?
O1 Sb1 O3 . . . 80.6(5) ?
O1 Sb1 O4 . . . 92.9(5) ?
O1 Sb1 O7 . . . 94.8(6) ?
O1 Sb1 O8 . . . 167.8(7) ?
O2 Sb1 O3 . . . 93.6(6) ?
O2 Sb1 O4 . . . 78.2(6) ?
O2 Sb1 O7 . . . 168.6(6) ?
O2 Sb1 O8 . . . 92.1(6) ?
O3 Sb1 O4 . . . 170.5(7) ?
O3 Sb1 O7 . . . 92.7(6) ?
O3 Sb1 O8 . . . 95.1(6) ?
O4 Sb1 O7 . . . 94.7(6) ?
O4 Sb1 O8 . . . 90.0(6) ?
O7 Sb1 O8 . . . 96.8(7) ?
Sb3 Sb2 Sb4 . . . 118.01(8) ?
Sb3 Sb2 O1 . . . 42.0(3) ?
Sb3 Sb2 O2 . . . 87.6(4) ?
Sb3 Sb2 O5 . . . 38.6(6) ?
Sb3 Sb2 O6 . . . 134.0(5) ?
Sb3 Sb2 O9 . . . 91.7(4) ?
Sb3 Sb2 O10 . . . 130.3(5) ?
Sb4 Sb2 O1 . . . 87.2(3) ?
Sb4 Sb2 O2 . . . 41.8(4) ?
Sb4 Sb2 O5 . . . 135.2(6) ?
Sb4 Sb2 O6 . . . 37.5(4) ?
Sb4 Sb2 O9 . . . 131.0(4) ?
Sb4 Sb2 O10 . . . 93.2(5) ?
O1 Sb2 O2 . . . 79.8(6) ?
O1 Sb2 O5 . . . 80.5(6) ?
O1 Sb2 O6 . . . 92.2(6) ?
O1 Sb2 O9 . . . 92.4(6) ?
O1 Sb2 O10 . . . 169.5(6) ?
O2 Sb2 O5 . . . 93.5(7) ?
O2 Sb2 O6 . . . 79.3(6) ?
O2 Sb2 O9 . . . 169.2(6) ?
O2 Sb2 O10 . . . 93.5(7) ?
O5 Sb2 O6 . . . 170.6(8) ?
O5 Sb2 O9 . . . 92.6(6) ?
O5 Sb2 O10 . . . 91.9(7) ?
O6 Sb2 O9 . . . 93.6(6) ?
O6 Sb2 O10 . . . 94.6(7) ?
O9 Sb2 O10 . . . 95.1(8) ?
Sb1 Sb3 Sb2 . . . 62.08(5) ?
Sb1 Sb3 O1 . . . 41.8(4) ?
Sb1 Sb3 O3 . . . 37.6(4) ?
Sb1 Sb3 O5 . . . 87.8(5) ?
Sb1 Sb3 O11 . . . 133.0(5) ?
Sb1 Sb3 O13 . . . 90.6(4) ?
Sb1 Sb3 O14 . . . 132.9(4) ?
Sb2 Sb3 O1 . . . 40.8(4) ?
Sb2 Sb3 O3 . . . 88.5(4) ?
Sb2 Sb3 O5 . . . 37.2(4) ?
Sb2 Sb3 O11 . . . 128.8(5) ?
Sb2 Sb3 O13 . . . 135.7(4) ?
Sb2 Sb3 O14 . . . 89.3(5) ?
O1 Sb3 O3 . . . 79.3(5) ?
O1 Sb3 O5 . . . 78.0(6) ?
O1 Sb3 O11 . . . 168.0(6) ?
O1 Sb3 O13 . . . 95.4(6) ?
O1 Sb3 O14 . . . 91.8(6) ?
O3 Sb3 O5 . . . 95.3(7) ?
O3 Sb3 O11 . . . 95.9(6) ?
O3 Sb3 O13 . . . 88.5(6) ?
O3 Sb3 O14 . . . 168.7(6) ?
O5 Sb3 O11 . . . 91.6(7) ?
O5 Sb3 O13 . . . 171.6(6) ?
O5 Sb3 O14 . . . 89.6(8) ?
O11 Sb3 O13 . . . 95.5(7) ?
O11 Sb3 O14 . . . 94.1(7) ?
O13 Sb3 O14 . . . 85.3(7) ?
Sb1 Sb4 Sb2 . . . 62.32(5) ?
Sb1 Sb4 O2 . . . 42.7(4) ?
Sb1 Sb4 O4 . . . 35.8(3) ?
Sb1 Sb4 O6 . . . 86.2(4) ?
Sb1 Sb4 O12 . . . 131.4(5) ?
Sb1 Sb4 O15 . . . 86.7(4) ?
Sb1 Sb4 O16 . . . 135.1(4) ?
Sb2 Sb4 O2 . . . 40.4(4) ?
Sb2 Sb4 O4 . . . 87.0(4) ?
Sb2 Sb4 O6 . . . 36.0(4) ?
Sb2 Sb4 O12 . . . 131.5(5) ?
Sb2 Sb4 O15 . . . 133.0(4) ?
Sb2 Sb4 O16 . . . 91.4(5) ?
O2 Sb4 O4 . . . 78.4(5) ?
O2 Sb4 O6 . . . 76.4(5) ?
O2 Sb4 O12 . . . 169.6(6) ?
O2 Sb4 O15 . . . 92.8(5) ?
O2 Sb4 O16 . . . 93.4(6) ?
O4 Sb4 O6 . . . 93.1(6) ?
O4 Sb4 O12 . . . 95.7(6) ?
O4 Sb4 O15 . . . 86.2(6) ?
O4 Sb4 O16 . . . 169.0(6) ?
O6 Sb4 O12 . . . 95.6(6) ?
O6 Sb4 O15 . . . 169.0(5) ?
O6 Sb4 O16 . . . 92.0(7) ?
O12 Sb4 O15 . . . 95.4(6) ?
O12 Sb4 O16 . . . 93.4(6) ?
O15 Sb4 O16 . . . 87.0(7) ?
O7 Si1 C1 . . . 112.2(12) ?
O7 Si1 C2 . . . 113.8(10) ?
O7 Si1 C3 . . . 107.1(10) ?
C1 Si1 C2 . . . 108.5(12) ?
C1 Si1 C3 . . . 108.6(13) ?
C2 Si1 C3 . . . 106.3(13) ?
O9 Si2 C7 . . . 111.2(10) ?
O9 Si2 C8 . . . 109.8(11) ?
O9 Si2 C9 . . . 106.3(10) ?
C7 Si2 C8 . . . 106.4(11) ?
C7 Si2 C9 . . . 111.2(13) ?
C8 Si2 C9 . . . 112.1(11) ?
O8 Si3 C13 . . . 110.4(14) ?
O8 Si3 C14 . . . 111.0(12) ?
O8 Si3 C15 . . . 103.4(10) ?
C13 Si3 C14 . . . 108.3(15) ?
C13 Si3 C15 . . . 111.0(14) ?
C14 Si3 C15 . . . 112.7(15) ?
O10 Si4 C19 . . . 113.7(11) ?
O10 Si4 C20 . . . 106.7(14) ?
O10 Si4 C21 . . . 106.3(14) ?
C19 Si4 C20 . . . 107.1(13) ?
C19 Si4 C21 . . . 116.1(16) ?
C20 Si4 C21 . . . 106.2(16) ?
O11 Si5 C25 . . . 113.9(12) ?
O11 Si5 C26 . . . 103.7(14) ?
O11 Si5 C27 . . . 111.5(14) ?
C25 Si5 C26 . . . 109.0(17) ?
C25 Si5 C27 . . . 107.1(16) ?
C26 Si5 C27 . . . 111.7(16) ?
O12 Si6 C31 . . . 108.8(10) ?
O12 Si6 C32 . . . 111.9(9) ?
O12 Si6 C33 . . . 105.6(10) ?
C31 Si6 C32 . . . 105.3(12) ?
C31 Si6 C33 . . . 115.3(11) ?
C32 Si6 C33 . . . 110.0(12) ?
Sb1 O1 Sb2 . . . 101.8(6) ?
Sb1 O1 Sb3 . . . 96.2(6) ?
Sb2 O1 Sb3 . . . 97.3(6) ?
Sb1 O2 Sb2 . . . 101.5(6) ?
Sb1 O2 Sb4 . . . 95.4(6) ?
Sb2 O2 Sb4 . . . 97.7(6) ?
Sb1 O3 Sb3 . . . 103.8(6) ?
Sb1 O4 Sb4 . . . 107.8(7) ?
Sb2 O5 Sb3 . . . 104.2(8) ?
Sb2 O6 Sb4 . . . 106.5(7) ?
Sb1 O7 Si1 . . . 135.0(9) ?
Sb1 O8 Si3 . . . 133.9(8) ?
Sb2 O9 Si2 . . . 137.7(8) ?
Sb2 O10 Si4 . . . 132.3(11) ?
Sb3 O11 Si5 . . . 139.3(9) ?
Sb4 O12 Si6 . . . 138.5(8) ?
Si1 C3 C4 . . . 111(2) ?
Si1 C3 C5 . . . 112(2) ?
Si1 C3 C6 . . . 112(2) ?
C4 C3 C5 . . . 107(3) ?
C4 C3 C6 . . . 105(2) ?
C5 C3 C6 . . . 109(3) ?
Si2 C9 C10 . . . 105.7(18) ?
Si2 C9 C11 . . . 109.8(18) ?
Si2 C9 C12 . . . 111.5(18) ?
C10 C9 C11 . . . 108(2) ?
C10 C9 C12 . . . 114(2) ?
C11 C9 C12 . . . 107(3) ?
Si3 C15 C16 . . . 116(3) ?
Si3 C15 C17 . . . 110.2(17) ?
Si3 C15 C18 . . . 112.1(18) ?
C16 C15 C17 . . . 105(3) ?
C16 C15 C18 . . . 106(3) ?
C17 C15 C18 . . . 107(2) ?
Si4 C21 C22 . . . 110(2) ?
Si4 C21 C23 . . . 115(2) ?
Si4 C21 C24 . . . 114(3) ?
C22 C21 C23 . . . 102(3) ?
C22 C21 C24 . . . 109(3) ?
C23 C21 C24 . . . 106(3) ?
Si5 C27 C28 . . . 110(2) ?
Si5 C27 C29 . . . 115(3) ?
Si5 C27 C30 . . . 108(2) ?
C28 C27 C29 . . . 116(3) ?
C28 C27 C30 . . . 101(3) ?
C29 C27 C30 . . . 106(3) ?
Si6 C33 C34 . . . 109(3) ?
Si6 C33 C35 . . . 112(2) ?
Si6 C33 C36 . . . 109(2) ?
C34 C33 C35 . . . 106(3) ?
C34 C33 C36 . . . 110(3) ?
C35 C33 C36 . . . 111(3) ?
C53 N2 C57 4 4 4 111(2) ?
C53 N2 C61 4 4 4 126(3) ?
C53 N2 C65 4 4 4 115(3) ?
C57 N2 C61 4 4 4 102(3) ?
C57 N2 C65 4 4 4 108(2) ?
C61 N2 C65 4 4 4 92(3) ?
N2 C53 C54 4 4 4 113(3) ?
C53 C54 C55 4 4 4 111(3) ?
C54 C55 C56 4 4 4 102(4) ?
N2 C57 C58 4 4 4 119(2) ?
C57 C58 C59 4 4 4 107(2) ?
C58 C59 C60 4 4 4 108(3) ?
N2 C65 C66 4 4 4 111(3) ?
C65 C66 C67 4 4 4 91(3) ?
C66 C67 C68 4 4 4 102(5) ?
C37 N1 C41 . . . 103.0(18) ?
C37 N1 C45 . . . 111(2) ?
C37 N1 C49 . . . 112(2) ?
C41 N1 C45 . . . 110.4(19) ?
C41 N1 C49 . . . 114(2) ?
C45 N1 C49 . . . 107.2(18) ?
N1 C37 C38 . . . 112(2) ?
C37 C38 C39 . . . 105(3) ?
C38 C39 C40 . . . 108(4) ?
N1 C41 C42 . . . 117(2) ?
C41 C42 C43 . . . 103(3) ?
C42 C43 C44 . . . 117(4) ?
N1 C45 C46 . . . 114.6(19) ?
C45 C46 C47 . . . 106(2) ?
C46 C47 C48 . . . 107(2) ?
N1 C49 C50 . . . 116(2) ?
C49 C50 C51 . . . 106(2) ?
C50 C51 C52 . . . 110(2) ?
C62 C63 C64 . . . 89(5) ?
Cl1 C69 Cl2 . . . 111.2(18) ?

loop_
_geom_bond_atom_site_label_1
_geom_bond_atom_site_label_2
_geom_bond_site_symmetry_1
_geom_bond_site_symmetry_2
_geom_bond_distance
_geom_bond_publ_flag
Sb1 Sb3 . . 3.158(2) ?
Sb1 Sb4 . . 3.149(2) ?
Sb1 Sb2 . . 3.254(3) ?
Sb1 Si1 . . 3.306(8) ?
Sb1 Si3 . . 3.366(8) ?
Sb1 O1 . . 2.117(15) ?
Sb1 O2 . . 2.146(16) ?
Sb1 O3 . . 1.984(12) ?
Sb1 O4 . . 1.936(12) ?
Sb1 O7 . . 1.935(16) ?
Sb1 O8 . . 1.976(16) ?
Sb2 Sb4 . . 3.140(2) ?
Sb2 Sb3 . . 3.153(2) ?
Sb2 Si4 . . 3.303(10) ?
Sb2 Si2 . . 3.364(8) ?
Sb2 O1 . . 2.076(16) ?
Sb2 O2 . . 2.056(15) ?
Sb2 O5 . . 1.968(15) ?
Sb2 O6 . . 1.924(13) ?
Sb2 O9 . . 1.978(15) ?
Sb2 O10 . . 1.99(2) ?
Sb3 Si5 . . 3.356(9) ?
Sb3 O1 . . 2.126(11) ?
Sb3 O3 . . 2.029(15) ?
Sb3 O5 . . 2.03(2) ?
Sb3 O11 . . 1.980(13) ?
Sb3 O13 . . 1.977(17) ?
Sb3 O14 . . 1.967(18) ?
Sb4 Si6 . . 3.339(6) ?
Sb4 O2 . . 2.113(14) ?
Sb4 O4 . . 1.961(16) ?
Sb4 O6 . . 1.995(15) ?
Sb4 O12 . . 1.910(13) ?
Sb4 O15 . . 1.983(15) ?
Sb4 O16 . . 1.960(19) ?
Si1 O7 . . 1.642(17) ?
Si1 C1 . . 1.88(3) ?
Si1 C2 . . 1.87(3) ?
Si1 C3 . . 1.92(3) ?
Si2 O9 . . 1.626(18) ?
Si2 C7 . . 1.88(3) ?
Si2 C8 . . 1.92(2) ?
Si2 C9 . . 1.90(3) ?
Si3 O8 . . 1.679(18) ?
Si3 C13 . . 1.93(4) ?
Si3 C14 . . 1.82(3) ?
Si3 C15 . . 1.91(3) ?
Si4 O10 . . 1.619(19) ?
Si4 C19 . . 1.86(2) ?
Si4 C20 . . 1.92(3) ?
Si4 C21 . . 1.73(4) ?
Si5 O11 . . 1.597(18) ?
Si5 C25 . . 1.94(4) ?
Si5 C26 . . 1.86(4) ?
Si5 C27 . . 1.81(4) ?
Si6 O12 . . 1.661(14) ?
Si6 C31 . . 1.98(3) ?
Si6 C32 . . 1.87(3) ?
Si6 C33 . . 1.96(3) ?
C3 C4 . . 1.52(4) ?
C3 C5 . . 1.47(5) ?
C3 C6 . . 1.57(4) ?
C9 C10 . . 1.62(4) ?
C9 C11 . . 1.46(4) ?
C9 C12 . . 1.57(5) ?
C15 C16 . . 1.41(5) ?
C15 C17 . . 1.57(4) ?
C15 C18 . . 1.57(4) ?
C21 C22 . . 1.57(5) ?
C21 C23 . . 1.66(6) ?
C21 C24 . . 1.62(5) ?
C27 C28 . . 1.64(5) ?
C27 C29 . . 1.52(5) ?
C27 C30 . . 1.67(5) ?
C33 C34 . . 1.49(6) ?
C33 C35 . . 1.49(4) ?
C33 C36 . . 1.51(4) ?
Cl4 C70 . . 1.91(6) ?
N2 C53 4 4 1.43(5) ?
N2 C57 4 4 1.71(5) ?
N2 C61 4 4 1.59(5) ?
N2 C65 4 4 1.48(5) ?
C53 C54 4 4 1.53(5) ?
C54 C55 4 4 1.51(7) ?
C55 C56 4 4 1.24(8) ?
C57 C58 4 4 1.48(5) ?
C58 C59 4 4 1.59(4) ?
C59 C60 4 4 1.55(5) ?
C65 C66 4 4 1.60(5) ?
C66 C67 4 4 1.67(8) ?
C67 C68 4 4 1.50(9) ?
N1 C37 . . 1.56(4) ?
N1 C41 . . 1.53(4) ?
N1 C45 . . 1.56(3) ?
N1 C49 . . 1.46(4) ?
C37 C38 . . 1.49(5) ?
C38 C39 . . 1.66(6) ?
C39 C40 . . 1.40(7) ?
C41 C42 . . 1.55(5) ?
C42 C43 . . 1.48(7) ?
C43 C44 . . 1.66(11) ?
C45 C46 . . 1.56(4) ?
C46 C47 . . 1.54(4) ?
C47 C48 . . 1.60(6) ?
C49 C50 . . 1.49(4) ?
C50 C51 . . 1.58(4) ?
C51 C52 . . 1.60(5) ?
C62 C63 . . 1.79(11) ?
C63 C64 . . 1.69(13) ?
Cl1 C69 . . 1.76(3) ?
Cl2 C69 . . 1.69(4) ?

loop_
_geom_contact_atom_site_label_1
_geom_contact_atom_site_label_2
_geom_contact_distance
_geom_contact_site_symmetry_1
_geom_contact_site_symmetry_2
_geom_contact_publ_flag
C69 O13 3.20(3) . . ?
C69 O14 3.25(4) . . ?
C70 O15 2.97(6) . . ?
C70 O16 3.01(5) . . ?

loop_
_geom_hbond_atom_site_label_D
_geom_hbond_atom_site_label_H
_geom_hbond_atom_site_label_A
_geom_hbond_site_symmetry_D
_geom_hbond_site_symmetry_H
_geom_hbond_site_symmetry_A
_geom_hbond_distance_DH
_geom_hbond_distance_HA
_geom_hbond_distance_DA
_geom_hbond_angle_DHA
_geom_hbond_publ_flag
? ? ? ? ? ? ? ? ? ? ?

loop_
_geom_torsion_atom_site_label_1
_geom_torsion_atom_site_label_2
_geom_torsion_atom_site_label_3
_geom_torsion_atom_site_label_4
_geom_torsion_site_symmetry_1
_geom_torsion_site_symmetry_2
_geom_torsion_site_symmetry_3
_geom_torsion_site_symmetry_4
_geom_torsion
_geom_torsion_publ_flag
? ? ? ? ? ? ? ? ? ?
